data_4318982
loop_
_publ_author_name
'F. Cariati'
'U. Caruso'
'R. Centore'
'W. Marcolli'
'A. De Maria'
'B. Panunzi'
'A. Roviello'
'A. Tuzi'

_publ_section_title
;
 Synthesis, Structure, and Second-Order Nonlinear Optical Properties of
 Copper(II) and Palladium(II) Acentric Complexes with
 N-Salicylidene-N'-aroylhydrazine Tridentate Ligands
;
_journal_name_full 'Inorganic Chemistry'
_journal_page_first 6597
_journal_page_last 6603
_journal_paper_doi 10.1021/ic020127k
_journal_volume 41
_journal_year 2002
_chemical_formula_moiety 'C23 H23 N5 O4 Pd1, 0.25(H2 O1)'
_chemical_formula_sum 'C23 H23.5 N5 O4.25 Pd'
_chemical_formula_weight 544.39
_space_group_IT_number 60
_symmetry_cell_setting orthorhombic
_symmetry_space_group_name_Hall '-P 2n 2ab'
_symmetry_space_group_name_H-M 'P b c n'
_atom_sites_solution_hydrogens geom
_atom_sites_solution_primary direct
_atom_sites_solution_secondary difmap
_audit_creation_method SHELXL-97
_cell_angle_alpha 90.00
_cell_angle_beta 90.00
_cell_angle_gamma 90.00
_cell_formula_units_Z 16
_cell_length_a 24.507(3)
_cell_length_b 10.092(5)
_cell_length_c 37.047(9)
_cell_measurement_reflns_used 25
_cell_measurement_temperature 293(2)
_cell_measurement_theta_max 13.96
_cell_measurement_theta_min 12.19
_cell_volume 9163(5)
_computing_cell_refinement 'CAD4 Express (Enraf Nonius, 1994)'
_computing_data_collection 'CAD4 Express (Enraf Nonius, 1994)'
_computing_data_reduction 'XCAD4 (Harms & Wocadlo, 1995)'
_computing_structure_refinement 'SHELXL-97 (Sheldrick, 1997)'
_computing_structure_solution 'SHELXS-97 (Sheldrick, 1990)'
_diffrn_detector 'scintillation LiI'
_diffrn_detector_dtime 1.195
_diffrn_measured_fraction_theta_full 0.915
_diffrn_measured_fraction_theta_max 0.915
_diffrn_measurement_device '\k-geometry diffractometer'
_diffrn_measurement_device_type 'Enraf Nonius CAD4'
_diffrn_measurement_method 'non-profiled omega scans'
_diffrn_orient_matrix_type
;
    x-axis points to radiation source
    the matrix is specified in reciprocal space
;
_diffrn_orient_matrix_UB_11 0.036560
_diffrn_orient_matrix_UB_12 0.036328
_diffrn_orient_matrix_UB_13 0.006741
_diffrn_orient_matrix_UB_21 -0.008112
_diffrn_orient_matrix_UB_22 -0.017040
_diffrn_orient_matrix_UB_23 0.026046
_diffrn_orient_matrix_UB_31 0.016204
_diffrn_orient_matrix_UB_32 -0.090595
_diffrn_orient_matrix_UB_33 -0.002185
_diffrn_radiation_monochromator graphite
_diffrn_radiation_probe x-ray
_diffrn_radiation_type Mok\a
_diffrn_radiation_wavelength 0.71069
_diffrn_reflns_av_R_equivalents 0.0000
_diffrn_reflns_av_sigmaI/netI 0.2730
_diffrn_reflns_limit_h_max 32
_diffrn_reflns_limit_h_min 0
_diffrn_reflns_limit_k_max 13
_diffrn_reflns_limit_k_min 0
_diffrn_reflns_limit_l_max 48
_diffrn_reflns_limit_l_min 0
_diffrn_reflns_number 11040
_diffrn_reflns_theta_full 27.98
_diffrn_reflns_theta_max 27.98
_diffrn_reflns_theta_min 1.10
_diffrn_source 'Enraf Nonius FR590'
_diffrn_standards_decay_% 4
_diffrn_standards_interval_time 120
_diffrn_standards_number 2
_exptl_absorpt_coefficient_mu 0.851
_exptl_absorpt_correction_T_max 0.9948
_exptl_absorpt_correction_T_min 0.9521
_exptl_absorpt_correction_type psi-scan
_exptl_absorpt_process_details
;
North A.C.T., Phillips D.C. & Mathews F.S. (1968) Acta. Cryst.
A24, 351 as implemented in WinGX program (Farrugia, J. Appl. Cryst.
32, 837-838, 1999).
Number of psi-scan sets used was   2
Theta correction was applied.
Averaged transmission function was used.
No Fourier smoothing was applied.
;
_exptl_crystal_colour dark_orange
_exptl_crystal_density_diffrn 1.577
_exptl_crystal_density_method 'not measured'
_exptl_crystal_description prism
_exptl_crystal_F_000 4416
_exptl_crystal_size_max 0.5
_exptl_crystal_size_mid 0.2
_exptl_crystal_size_min 0.1
_refine_diff_density_max 0.673
_refine_diff_density_min -0.690
_refine_diff_density_rms 0.118
_refine_ls_extinction_method none
_refine_ls_goodness_of_fit_ref 0.923
_refine_ls_hydrogen_treatment mixed
_refine_ls_matrix_type full
_refine_ls_number_parameters 600
_refine_ls_number_reflns 11040
_refine_ls_number_restraints 0
_refine_ls_restrained_S_all 0.923
_refine_ls_R_factor_all 0.2960
_refine_ls_R_factor_gt 0.0681
_refine_ls_shift/su_max 0.001
_refine_ls_shift/su_mean 0.000
_refine_ls_structure_factor_coef Fsqd
_refine_ls_weighting_details 'w=1/[\s^2^(Fo^2^)+(0.0467P)^2^+0.0000P] where P=(Fo^2^+2Fc^2^)/3'
_refine_ls_weighting_scheme sigma
_refine_ls_wR_factor_gt 0.1224
_refine_ls_wR_factor_ref 0.1797
_reflns_number_gt 3353
_reflns_number_total 11040
_reflns_threshold_expression >2sigma(I)
_cod_data_source_file ic020127k_2.cif
_cod_data_source_block Pd1
_cod_database_code 4318982
_exptl_absorpt_theta_corr_max 0.9999
_exptl_absorpt_theta_corr_min 0.9938
_diffrn_standards_decay_corr_max 1.105
_diffrn_standards_decay_corr_min 0.977

loop_
_symmetry_equiv_pos_as_xyz
'x, y, z'
'-x+1/2, -y+1/2, z+1/2'
'x+1/2, -y+1/2, -z'
'-x, y, -z+1/2'
'-x, -y, -z'
'x-1/2, y-1/2, -z-1/2'
'-x-1/2, y-1/2, z'
'x, -y, z-1/2'

loop_
_atom_site_label
_atom_site_type_symbol
_atom_site_fract_x
_atom_site_fract_y
_atom_site_fract_z
_atom_site_U_iso_or_equiv
_atom_site_adp_type
_atom_site_occupancy
_atom_site_calc_flag
_atom_site_refinement_flags
_atom_site_disorder_assembly
_atom_site_disorder_group
Pd1 Pd 0.69489(3) 0.53257(9) 0.040842(18) 0.0441(2) Uani 1 d . . .
O1A O 0.6863(3) 0.3934(6) 0.00403(16) 0.0468(17) Uani 1 d . . .
O2A O 0.6963(3) 0.6761(6) 0.07764(16) 0.0492(17) Uani 1 d . . .
O3A O 0.5741(4) 1.1378(10) 0.2027(3) 0.111(4) Uani 1 d . . .
O4A O 0.6608(5) 1.1720(11) 0.2005(3) 0.124(4) Uani 1 d . . .
N1A N 0.5992(4) 0.0865(9) -0.0719(2) 0.061(3) Uani 1 d . . .
N2A N 0.6176(3) 0.5507(8) 0.04907(19) 0.043(2) Uani 1 d . . .
N3A N 0.6025(3) 0.6489(8) 0.0740(2) 0.050(2) Uani 1 d . . .
N5A N 0.7776(3) 0.5212(9) 0.03615(19) 0.044(2) Uani 1 d . . .
N4A N 0.6197(5) 1.1152(12) 0.1901(3) 0.086(4) Uani 1 d . . .
C1A C 0.5339(5) -0.0989(12) -0.0644(3) 0.074(4) Uani 1 d . . .
H1A1 H 0.5020 -0.1378 -0.0752 0.074 Uiso 1 calc R . .
H1A2 H 0.5256 -0.0714 -0.0402 0.074 Uiso 1 calc R . .
H1A3 H 0.5628 -0.1630 -0.0639 0.074 Uiso 1 calc R . .
C2A C 0.5515(4) 0.0199(12) -0.0864(3) 0.064(3) Uani 1 d . . .
H2A1 H 0.5594 -0.0087 -0.1108 0.064 Uiso 1 calc R . .
H2A2 H 0.5216 0.0826 -0.0875 0.064 Uiso 1 calc R . .
C3A C 0.6710(5) 0.1284(13) -0.1160(3) 0.085(4) Uani 1 d . . .
H3A1 H 0.7054 0.0947 -0.1243 0.085 Uiso 1 calc R . .
H3A2 H 0.6756 0.2176 -0.1075 0.085 Uiso 1 calc R . .
H3A3 H 0.6452 0.1277 -0.1356 0.085 Uiso 1 calc R . .
C4A C 0.6505(5) 0.0444(12) -0.0863(3) 0.065(3) Uani 1 d . . .
H4A1 H 0.6468 -0.0458 -0.0950 0.065 Uiso 1 calc R . .
H4A2 H 0.6773 0.0438 -0.0670 0.065 Uiso 1 calc R . .
C5A C 0.5952(5) 0.1829(10) -0.0457(3) 0.053(3) Uani 1 d . . .
C6A C 0.5446(4) 0.2173(10) -0.0307(3) 0.050(3) Uani 1 d . . .
H6A H 0.5130 0.1748 -0.0383 0.050 Uiso 1 calc R . .
C7A C 0.5421(4) 0.3131(9) -0.0051(2) 0.044(2) Uani 1 d . . .
H7A H 0.5081 0.3354 0.0043 0.044 Uiso 1 calc R . .
C8A C 0.5883(4) 0.3808(9) 0.0082(2) 0.039(2) Uani 1 d . . .
C9A C 0.6395(4) 0.3421(9) -0.0059(3) 0.044(3) Uani 1 d . . .
C10A C 0.6414(4) 0.2464(10) -0.0330(3) 0.049(3) Uani 1 d . . .
H10A H 0.6750 0.2244 -0.0429 0.049 Uiso 1 calc R . .
C11A C 0.5797(4) 0.4810(11) 0.0336(2) 0.044(3) Uani 1 d . . .
H11A H 0.5438 0.4992 0.0401 0.044 Uiso 1 calc R . .
C12A C 0.6461(5) 0.7044(10) 0.0863(3) 0.048(3) Uani 1 d . . .
C13A C 0.6381(4) 0.8120(11) 0.1126(3) 0.052(3) Uani 1 d . . .
C14A C 0.5883(5) 0.8481(11) 0.1249(3) 0.065(3) Uani 1 d . . .
H14A H 0.5578 0.8038 0.1161 0.065 Uiso 1 calc R . .
C15A C 0.5809(4) 0.9465(12) 0.1497(3) 0.066(3) Uani 1 d . . .
H15A H 0.5460 0.9685 0.1576 0.066 Uiso 1 calc R . .
C16A C 0.6250(5) 1.0115(11) 0.1625(3) 0.063(3) Uani 1 d . . .
C17A C 0.6757(5) 0.9812(14) 0.1500(4) 0.099(5) Uani 1 d . . .
H17A H 0.7058 1.0281 0.1584 0.099 Uiso 1 calc R . .
C18A C 0.6828(5) 0.8819(13) 0.1251(3) 0.082(4) Uani 1 d . . .
H18A H 0.7176 0.8617 0.1167 0.082 Uiso 1 calc R . .
C19A C 0.8028(5) 0.4226(11) 0.0169(3) 0.060(3) Uani 1 d . . .
H19A H 0.7814 0.3622 0.0043 0.060 Uiso 1 calc R . .
C20A C 0.8571(5) 0.4102(11) 0.0155(3) 0.058(3) Uani 1 d . . .
H20A H 0.8727 0.3418 0.0021 0.058 Uiso 1 calc R . .
C21A C 0.8901(4) 0.4977(13) 0.0336(3) 0.069(4) Uani 1 d . . .
H21A H 0.9278 0.4882 0.0333 0.069 Uiso 1 calc R . .
C22A C 0.8662(4) 0.5982(12) 0.0518(3) 0.059(3) Uani 1 d . . .
H22A H 0.8879 0.6611 0.0633 0.059 Uiso 1 calc R . .
C23A C 0.8105(4) 0.6085(10) 0.0536(3) 0.050(3) Uani 1 d . . .
H23A H 0.7950 0.6765 0.0671 0.050 Uiso 1 calc R . .
Pd2 Pd 0.70463(3) 0.96617(9) 0.278253(18) 0.0453(2) Uani 1 d . . .
O1B O 0.6981(3) 1.1053(7) 0.31555(17) 0.0536(17) Uani 1 d . . .
O2B O 0.7046(3) 0.8227(6) 0.24067(17) 0.0549(18) Uani 1 d . . .
O3B O 0.5798(4) 0.3390(10) 0.1224(3) 0.108(4) Uani 1 d . . .
O4B O 0.6662(4) 0.3289(10) 0.1166(3) 0.112(4) Uani 1 d . . .
N1B N 0.6125(4) 1.4092(8) 0.3939(2) 0.056(2) Uani 1 d . . .
N2B N 0.6270(3) 0.9465(8) 0.2711(2) 0.047(2) Uani 1 d . . .
N3B N 0.6113(3) 0.8509(8) 0.2461(2) 0.051(2) Uani 1 d . . .
N4B N 0.6257(6) 0.3724(11) 0.1302(3) 0.084(3) Uani 1 d . . .
N5B N 0.7883(3) 0.9780(9) 0.2832(2) 0.050(2) Uani 1 d . . .
C1B C 0.6859(5) 1.3632(13) 0.4379(3) 0.090(4) Uani 1 d . . .
H1B1 H 0.7200 1.3983 0.4464 0.090 Uiso 1 calc R . .
H1B2 H 0.6915 1.2756 0.4285 0.090 Uiso 1 calc R . .
H1B3 H 0.6603 1.3598 0.4575 0.090 Uiso 1 calc R . .
C2B C 0.6646(5) 1.4480(12) 0.4095(3) 0.077(4) Uani 1 d . . .
H2B1 H 0.6914 1.4519 0.3903 0.077 Uiso 1 calc R . .
H2B2 H 0.6608 1.5368 0.4192 0.077 Uiso 1 calc R . .
C3B C 0.5432(5) 1.5864(12) 0.3886(3) 0.074(4) Uani 1 d . . .
H3B1 H 0.5118 1.6230 0.4004 0.074 Uiso 1 calc R . .
H3B2 H 0.5334 1.5574 0.3648 0.074 Uiso 1 calc R . .
H3B3 H 0.5711 1.6529 0.3869 0.074 Uiso 1 calc R . .
C4B C 0.5641(4) 1.4714(12) 0.4098(3) 0.060(3) Uani 1 d . . .
H4B1 H 0.5729 1.5011 0.4341 0.060 Uiso 1 calc R . .
H4B2 H 0.5354 1.4056 0.4118 0.060 Uiso 1 calc R . .
C5B C 0.6094(4) 1.3138(10) 0.3677(3) 0.048(3) Uani 1 d . . .
C6B C 0.5577(5) 1.2804(11) 0.3541(3) 0.056(3) Uani 1 d . . .
H6B H 0.5268 1.3231 0.3627 0.056 Uiso 1 calc R . .
C7B C 0.5529(4) 1.1857(11) 0.3282(3) 0.055(3) Uani 1 d . . .
H7B H 0.5183 1.1644 0.3196 0.055 Uiso 1 calc R . .
C8B C 0.5992(4) 1.1174(11) 0.3136(3) 0.050(3) Uani 1 d . . .
C9B C 0.6513(4) 1.1534(10) 0.3270(3) 0.047(3) Uani 1 d . . .
C10B C 0.6538(4) 1.2510(10) 0.3540(2) 0.045(3) Uani 1 d . . .
H10B H 0.6879 1.2741 0.3629 0.045 Uiso 1 calc R . .
C11B C 0.5890(4) 1.0199(12) 0.2866(3) 0.057(3) Uani 1 d . . .
H11B H 0.5531 1.0069 0.2794 0.057 Uiso 1 calc R . .
C12B C 0.6543(4) 0.7919(11) 0.2321(3) 0.051(3) Uani 1 d . . .
C13B C 0.6457(4) 0.6841(11) 0.2064(3) 0.048(3) Uani 1 d . . .
C14B C 0.5961(5) 0.6392(12) 0.1961(3) 0.069(3) Uani 1 d . . .
H14B H 0.5653 0.6807 0.2054 0.069 Uiso 1 calc R . .
C15B C 0.5887(5) 0.5343(13) 0.1722(3) 0.066(3) Uani 1 d . . .
H15B H 0.5538 0.5034 0.1670 0.066 Uiso 1 calc R . .
C16B C 0.6319(5) 0.4793(13) 0.1571(3) 0.066(3) Uani 1 d . . .
C17B C 0.6816(6) 0.5190(15) 0.1649(4) 0.118(6) Uani 1 d . . .
H17B H 0.7115 0.4795 0.1538 0.118 Uiso 1 calc R . .
C18B C 0.6895(5) 0.6222(14) 0.1904(4) 0.100(5) Uani 1 d . . .
H18B H 0.7248 0.6483 0.1963 0.100 Uiso 1 calc R . .
C19B C 0.8123(5) 1.0753(10) 0.3013(3) 0.055(3) Uani 1 d . . .
H19B H 0.7909 1.1377 0.3132 0.055 Uiso 1 calc R . .
C20B C 0.8679(5) 1.0855(13) 0.3028(3) 0.066(3) Uani 1 d . . .
H20B H 0.8840 1.1533 0.3160 0.066 Uiso 1 calc R . .
C21B C 0.8995(5) 0.9978(11) 0.2851(3) 0.058(3) Uani 1 d . . .
H21B H 0.9373 1.0051 0.2862 0.058 Uiso 1 calc R . .
C22B C 0.8761(4) 0.8976(11) 0.2655(3) 0.055(3) Uani 1 d . . .
H22B H 0.8974 0.8365 0.2531 0.055 Uiso 1 calc R . .
C23B C 0.8195(5) 0.8900(11) 0.2646(3) 0.058(3) Uani 1 d . . .
H23B H 0.8027 0.8237 0.2511 0.058 Uiso 1 calc R . .
O1W O 0.5000 0.758(2) 0.2500 0.39(2) Uani 1 d S . .

loop_
_atom_site_aniso_label
_atom_site_aniso_U_11
_atom_site_aniso_U_22
_atom_site_aniso_U_33
_atom_site_aniso_U_23
_atom_site_aniso_U_13
_atom_site_aniso_U_12
Pd1 0.0526(5) 0.0381(4) 0.0414(4) -0.0058(4) 0.0024(3) -0.0049(5)
O1A 0.052(4) 0.039(4) 0.050(4) -0.007(3) 0.008(3) -0.006(3)
O2A 0.052(4) 0.043(4) 0.053(4) -0.019(3) 0.001(4) -0.002(4)
O3A 0.103(8) 0.111(9) 0.118(8) -0.063(7) -0.030(6) 0.048(7)
O4A 0.114(9) 0.114(9) 0.145(10) -0.087(8) -0.021(7) 0.007(7)
N1A 0.067(6) 0.054(6) 0.062(6) -0.010(5) 0.000(5) -0.008(5)
N2A 0.053(5) 0.041(5) 0.035(4) -0.010(4) 0.005(4) 0.001(4)
N3A 0.061(6) 0.047(6) 0.043(5) -0.024(4) 0.014(4) -0.004(5)
N5A 0.056(5) 0.044(5) 0.032(4) 0.007(5) -0.007(4) 0.003(5)
N4A 0.081(9) 0.087(9) 0.091(9) -0.031(7) -0.035(7) 0.023(7)
C1A 0.080(9) 0.062(8) 0.081(9) -0.015(8) 0.010(7) -0.018(7)
C2A 0.075(8) 0.058(8) 0.059(7) -0.013(7) -0.001(6) 0.005(7)
C3A 0.081(9) 0.077(10) 0.096(11) -0.043(9) 0.001(8) 0.005(8)
C4A 0.081(8) 0.047(8) 0.067(8) -0.019(7) 0.004(6) -0.003(7)
C5A 0.077(8) 0.040(6) 0.042(6) -0.009(5) 0.005(6) -0.009(6)
C6A 0.058(7) 0.041(7) 0.051(7) -0.008(5) -0.007(5) -0.011(6)
C7A 0.051(6) 0.040(6) 0.041(6) -0.003(5) 0.002(5) 0.000(5)
C8A 0.045(6) 0.032(6) 0.041(6) -0.009(5) -0.002(5) -0.002(5)
C9A 0.062(7) 0.029(6) 0.041(6) 0.007(5) -0.006(5) -0.014(5)
C10A 0.058(7) 0.035(6) 0.054(7) 0.005(6) -0.003(5) -0.008(5)
C11A 0.042(5) 0.043(7) 0.048(6) 0.002(6) 0.001(4) -0.002(6)
C12A 0.065(8) 0.040(7) 0.039(6) -0.021(5) 0.009(5) 0.000(6)
C13A 0.043(7) 0.053(8) 0.061(7) -0.010(6) -0.002(6) 0.004(6)
C14A 0.065(8) 0.046(7) 0.083(9) -0.031(7) -0.017(7) 0.000(6)
C15A 0.063(7) 0.061(9) 0.073(8) -0.028(7) -0.017(6) 0.019(7)
C16A 0.086(9) 0.052(9) 0.051(7) -0.036(6) -0.006(6) 0.019(7)
C17A 0.063(8) 0.097(11) 0.138(12) -0.076(10) 0.010(8) -0.022(8)
C18A 0.075(9) 0.081(10) 0.090(9) -0.053(8) 0.018(7) 0.008(8)
C19A 0.071(8) 0.052(7) 0.057(7) -0.017(6) 0.004(6) -0.015(7)
C20A 0.057(8) 0.058(8) 0.059(8) -0.018(6) -0.002(6) 0.005(6)
C21A 0.036(6) 0.087(12) 0.082(8) 0.003(8) 0.005(6) 0.001(6)
C22A 0.044(7) 0.053(7) 0.078(8) -0.019(7) -0.002(6) -0.013(6)
C23A 0.071(8) 0.025(6) 0.053(6) -0.011(5) 0.005(6) 0.003(6)
Pd2 0.0539(5) 0.0400(4) 0.0421(4) -0.0063(4) 0.0022(4) 0.0048(5)
O1B 0.055(4) 0.054(4) 0.052(4) -0.017(4) 0.004(4) 0.007(4)
O2B 0.058(5) 0.052(4) 0.055(4) -0.015(4) -0.005(4) -0.001(4)
O3B 0.096(8) 0.113(9) 0.115(8) -0.047(6) -0.002(6) -0.029(6)
O4B 0.110(8) 0.100(8) 0.125(9) -0.070(7) -0.001(7) 0.003(7)
N1B 0.075(7) 0.038(5) 0.054(6) -0.016(5) 0.008(5) 0.019(5)
N2B 0.057(5) 0.042(6) 0.043(5) -0.002(4) -0.006(4) 0.003(4)
N3B 0.053(5) 0.047(6) 0.053(6) -0.013(5) -0.002(4) -0.003(4)
N4B 0.111(11) 0.069(8) 0.072(8) -0.039(6) 0.001(7) -0.008(8)
N5B 0.070(6) 0.039(5) 0.041(5) -0.002(5) -0.001(4) 0.014(5)
C1B 0.104(11) 0.095(11) 0.072(9) -0.020(8) -0.031(8) 0.017(9)
C2B 0.086(9) 0.061(9) 0.083(9) -0.035(8) 0.005(7) -0.007(8)
C3B 0.080(9) 0.063(8) 0.078(9) -0.018(7) 0.008(7) 0.000(7)
C4B 0.063(7) 0.046(6) 0.071(8) -0.020(7) 0.013(6) 0.005(7)
C5B 0.047(7) 0.042(7) 0.056(7) 0.009(6) -0.007(5) 0.003(5)
C6B 0.070(8) 0.045(7) 0.053(7) 0.002(6) 0.020(6) 0.022(6)
C7B 0.057(7) 0.059(8) 0.050(7) 0.013(6) -0.001(6) 0.000(6)
C8B 0.061(7) 0.044(7) 0.047(7) 0.002(6) 0.002(6) 0.008(6)
C9B 0.046(6) 0.051(7) 0.043(6) -0.003(6) 0.009(5) 0.003(5)
C10B 0.052(6) 0.037(6) 0.046(6) -0.013(6) -0.008(5) 0.013(5)
C11B 0.045(6) 0.061(8) 0.065(7) -0.009(7) -0.004(5) 0.016(6)
C12B 0.058(7) 0.046(7) 0.048(7) -0.004(6) 0.006(6) -0.002(6)
C13B 0.056(7) 0.061(8) 0.027(6) -0.003(5) -0.009(5) 0.011(6)
C14B 0.061(8) 0.073(10) 0.075(8) -0.014(8) 0.005(7) 0.009(7)
C15B 0.068(8) 0.060(7) 0.069(7) -0.004(8) -0.004(6) -0.007(8)
C16B 0.062(7) 0.061(9) 0.073(8) -0.021(7) 0.006(6) 0.005(7)
C17B 0.080(10) 0.117(14) 0.158(14) -0.100(12) 0.028(9) -0.006(10)
C18B 0.065(9) 0.114(12) 0.120(12) -0.066(10) 0.017(8) -0.005(8)
C19B 0.084(9) 0.036(7) 0.046(7) -0.014(5) 0.010(6) 0.003(6)
C20B 0.069(8) 0.065(9) 0.065(8) -0.001(7) -0.015(6) -0.001(7)
C21B 0.057(7) 0.047(9) 0.072(8) 0.008(6) 0.000(6) 0.002(6)
C22B 0.063(8) 0.041(7) 0.060(7) 0.014(6) 0.016(6) 0.016(6)
C23B 0.082(9) 0.044(7) 0.049(7) -0.004(6) -0.006(6) 0.013(6)
O1W 0.137(17) 0.18(2) 0.84(7) 0.000 0.14(3) 0.000

loop_
_atom_type_symbol
_atom_type_description
_atom_type_scat_dispersion_real
_atom_type_scat_dispersion_imag
_atom_type_scat_source
C C 0.0033 0.0016 'International Tables Vol C Tables 4.2.6.8 and 6.1.1.4'
H H 0.0000 0.0000 'International Tables Vol C Tables 4.2.6.8 and 6.1.1.4'
N N 0.0061 0.0033 'International Tables Vol C Tables 4.2.6.8 and 6.1.1.4'
O O 0.0106 0.0060 'International Tables Vol C Tables 4.2.6.8 and 6.1.1.4'
Pd Pd -0.9988 1.0072 'International Tables Vol C Tables 4.2.6.8 and 6.1.1.4'

loop_
_geom_angle_atom_site_label_1
_geom_angle_atom_site_label_2
_geom_angle_atom_site_label_3
_geom_angle
_geom_angle_site_symmetry_1
_geom_angle_site_symmetry_3
_geom_angle_publ_flag
N2A Pd1 O1A 94.2(3) . . no
N2A Pd1 O2A 80.8(3) . . no
O1A Pd1 O2A 174.8(3) . . no
N2A Pd1 N5A 175.2(3) . . no
O1A Pd1 N5A 90.4(3) . . no
O2A Pd1 N5A 94.7(3) . . no
C9A O1A Pd1 124.6(6) . . no
C12A O2A Pd1 108.2(6) . . no
C5A N1A C4A 122.4(9) . . no
C5A N1A C2A 121.9(9) . . no
C4A N1A C2A 115.6(9) . . no
C11A N2A N3A 118.9(8) . . no
C11A N2A Pd1 125.6(7) . . no
N3A N2A Pd1 115.5(6) . . no
C12A N3A N2A 108.7(8) . . no
C23A N5A C19A 116.8(8) . . no
C23A N5A Pd1 120.9(7) . . no
C19A N5A Pd1 122.2(7) . . no
O4A N4A O3A 122.9(12) . . no
O4A N4A C16A 118.8(12) . . no
O3A N4A C16A 118.3(11) . . no
C2A C1A H1A1 109.5 . . no
C2A C1A H1A2 109.5 . . no
H1A1 C1A H1A2 109.5 . . no
C2A C1A H1A3 109.5 . . no
H1A1 C1A H1A3 109.5 . . no
H1A2 C1A H1A3 109.5 . . no
N1A C2A C1A 113.6(9) . . no
N1A C2A H2A1 108.9 . . no
C1A C2A H2A1 108.9 . . no
N1A C2A H2A2 108.9 . . no
C1A C2A H2A2 108.9 . . no
H2A1 C2A H2A2 107.7 . . no
C4A C3A H3A1 109.5 . . no
C4A C3A H3A2 109.5 . . no
H3A1 C3A H3A2 109.5 . . no
C4A C3A H3A3 109.5 . . no
H3A1 C3A H3A3 109.5 . . no
H3A2 C3A H3A3 109.5 . . no
N1A C4A C3A 113.9(10) . . no
N1A C4A H4A1 108.8 . . no
C3A C4A H4A1 108.8 . . no
N1A C4A H4A2 108.8 . . no
C3A C4A H4A2 108.8 . . no
H4A1 C4A H4A2 107.7 . . no
N1A C5A C10A 120.5(10) . . no
N1A C5A C6A 121.1(10) . . no
C10A C5A C6A 118.4(9) . . no
C7A C6A C5A 119.5(10) . . no
C7A C6A H6A 120.3 . . no
C5A C6A H6A 120.3 . . no
C6A C7A C8A 123.6(9) . . no
C6A C7A H7A 118.2 . . no
C8A C7A H7A 118.2 . . no
C11A C8A C7A 117.6(9) . . no
C11A C8A C9A 125.6(9) . . no
C7A C8A C9A 116.8(8) . . no
O1A C9A C10A 116.4(9) . . no
O1A C9A C8A 124.4(9) . . no
C10A C9A C8A 119.1(9) . . no
C5A C10A C9A 122.5(10) . . no
C5A C10A H10A 118.7 . . no
C9A C10A H10A 118.7 . . no
N2A C11A C8A 125.5(9) . . no
N2A C11A H11A 117.3 . . no
C8A C11A H11A 117.3 . . no
N3A C12A O2A 126.8(9) . . no
N3A C12A C13A 116.4(10) . . no
O2A C12A C13A 116.8(9) . . no
C14A C13A C18A 117.6(10) . . no
C14A C13A C12A 122.8(10) . . no
C18A C13A C12A 119.6(10) . . no
C13A C14A C15A 122.9(11) . . no
C13A C14A H14A 118.6 . . no
C15A C14A H14A 118.6 . . no
C16A C15A C14A 118.9(11) . . no
C16A C15A H15A 120.5 . . no
C14A C15A H15A 120.5 . . no
C15A C16A C17A 120.1(10) . . no
C15A C16A N4A 121.3(11) . . no
C17A C16A N4A 118.5(11) . . no
C16A C17A C18A 120.5(11) . . no
C16A C17A H17A 119.7 . . no
C18A C17A H17A 119.7 . . no
C17A C18A C13A 119.9(11) . . no
C17A C18A H18A 120.1 . . no
C13A C18A H18A 120.1 . . no
C20A C19A N5A 122.4(10) . . no
C20A C19A H19A 118.8 . . no
N5A C19A H19A 118.8 . . no
C19A C20A C21A 120.4(11) . . no
C19A C20A H20A 119.8 . . no
C21A C20A H20A 119.8 . . no
C22A C21A C20A 118.3(10) . . no
C22A C21A H21A 120.9 . . no
C20A C21A H21A 120.9 . . no
C21A C22A C23A 120.8(10) . . no
C21A C22A H22A 119.6 . . no
C23A C22A H22A 119.6 . . no
N5A C23A C22A 121.3(9) . . no
N5A C23A H23A 119.4 . . no
C22A C23A H23A 119.4 . . no
N2B Pd2 O1B 95.1(3) . . no
N2B Pd2 O2B 80.2(3) . . no
O1B Pd2 O2B 175.3(3) . . no
N2B Pd2 N5B 176.2(4) . . no
O1B Pd2 N5B 88.7(3) . . no
O2B Pd2 N5B 96.0(3) . . no
C9B O1B Pd2 123.9(6) . . no
C12B O2B Pd2 109.8(6) . . no
C5B N1B C2B 121.4(9) . . no
C5B N1B C4B 122.7(9) . . no
C2B N1B C4B 115.8(8) . . no
C11B N2B N3B 119.0(8) . . no
C11B N2B Pd2 125.1(7) . . no
N3B N2B Pd2 115.8(6) . . no
C12B N3B N2B 110.8(8) . . no
O4B N4B O3B 124.5(12) . . no
O4B N4B C16B 117.8(12) . . no
O3B N4B C16B 117.6(12) . . no
C19B N5B C23B 119.5(10) . . no
C19B N5B Pd2 121.9(8) . . no
C23B N5B Pd2 118.4(8) . . no
C2B C1B H1B1 109.5 . . no
C2B C1B H1B2 109.5 . . no
H1B1 C1B H1B2 109.5 . . no
C2B C1B H1B3 109.5 . . no
H1B1 C1B H1B3 109.5 . . no
H1B2 C1B H1B3 109.5 . . no
C1B C2B N1B 116.4(11) . . no
C1B C2B H2B1 108.2 . . no
N1B C2B H2B1 108.2 . . no
C1B C2B H2B2 108.2 . . no
N1B C2B H2B2 108.2 . . no
H2B1 C2B H2B2 107.3 . . no
C4B C3B H3B1 109.5 . . no
C4B C3B H3B2 109.5 . . no
H3B1 C3B H3B2 109.5 . . no
C4B C3B H3B3 109.5 . . no
H3B1 C3B H3B3 109.5 . . no
H3B2 C3B H3B3 109.5 . . no
N1B C4B C3B 113.4(9) . . no
N1B C4B H4B1 108.9 . . no
C3B C4B H4B1 108.9 . . no
N1B C4B H4B2 108.9 . . no
C3B C4B H4B2 108.9 . . no
H4B1 C4B H4B2 107.7 . . no
C10B C5B N1B 123.2(10) . . no
C10B C5B C6B 118.3(10) . . no
N1B C5B C6B 118.4(10) . . no
C7B C6B C5B 120.1(10) . . no
C7B C6B H6B 119.9 . . no
C5B C6B H6B 119.9 . . no
C6B C7B C8B 122.3(11) . . no
C6B C7B H7B 118.8 . . no
C8B C7B H7B 118.8 . . no
C9B C8B C11B 125.4(10) . . no
C9B C8B C7B 117.3(10) . . no
C11B C8B C7B 117.2(10) . . no
O1B C9B C10B 116.7(9) . . no
O1B C9B C8B 125.4(9) . . no
C10B C9B C8B 117.9(9) . . no
C5B C10B C9B 124.0(10) . . no
C5B C10B H10B 118.0 . . no
C9B C10B H10B 118.0 . . no
N2B C11B C8B 124.8(9) . . no
N2B C11B H11B 117.6 . . no
C8B C11B H11B 117.6 . . no
O2B C12B N3B 123.4(10) . . no
O2B C12B C13B 117.9(9) . . no
N3B C12B C13B 118.6(10) . . no
C14B C13B C18B 115.3(11) . . no
C14B C13B C12B 124.2(10) . . no
C18B C13B C12B 120.5(11) . . no
C13B C14B C15B 123.5(11) . . no
C13B C14B H14B 118.3 . . no
C15B C14B H14B 118.3 . . no
C16B C15B C14B 119.0(11) . . no
C16B C15B H15B 120.5 . . no
C14B C15B H15B 120.5 . . no
C17B C16B C15B 121.3(12) . . no
C17B C16B N4B 118.0(11) . . no
C15B C16B N4B 120.7(12) . . no
C16B C17B C18B 119.9(12) . . no
C16B C17B H17B 120.0 . . no
C18B C17B H17B 120.0 . . no
C13B C18B C17B 120.8(12) . . no
C13B C18B H18B 119.6 . . no
C17B C18B H18B 119.6 . . no
N5B C19B C20B 121.1(10) . . no
N5B C19B H19B 119.5 . . no
C20B C19B H19B 119.5 . . no
C21B C20B C19B 120.3(11) . . no
C21B C20B H20B 119.8 . . no
C19B C20B H20B 119.8 . . no
C20B C21B C22B 120.1(11) . . no
C20B C21B H21B 119.9 . . no
C22B C21B H21B 119.9 . . no
C21B C22B C23B 118.1(10) . . no
C21B C22B H22B 120.9 . . no
C23B C22B H22B 120.9 . . no
N5B C23B C22B 120.9(10) . . no
N5B C23B H23B 119.6 . . no
C22B C23B H23B 119.6 . . no

loop_
_geom_bond_atom_site_label_1
_geom_bond_atom_site_label_2
_geom_bond_distance
_geom_bond_site_symmetry_2
_geom_bond_publ_flag
Pd1 N2A 1.927(7) . no
Pd1 O1A 1.969(6) . no
Pd1 O2A 1.990(6) . no
Pd1 N5A 2.037(7) . no
O1A C9A 1.313(10) . no
O2A C12A 1.305(11) . no
O3A N4A 1.232(12) . no
O4A N4A 1.222(12) . no
N1A C5A 1.379(12) . no
N1A C4A 1.429(13) . no
N1A C2A 1.451(12) . no
N2A C11A 1.298(11) . no
N2A N3A 1.406(9) . no
N3A C12A 1.289(12) . no
N5A C23A 1.360(12) . no
N5A C19A 1.373(12) . no
N4A C16A 1.469(13) . no
C1A C2A 1.512(14) . no
C1A H1A1 0.9600 . no
C1A H1A2 0.9600 . no
C1A H1A3 0.9600 . no
C2A H2A1 0.9700 . no
C2A H2A2 0.9700 . no
C3A C4A 1.478(14) . no
C3A H3A1 0.9600 . no
C3A H3A2 0.9600 . no
C3A H3A3 0.9600 . no
C4A H4A1 0.9700 . no
C4A H4A2 0.9700 . no
C5A C10A 1.383(13) . no
C5A C6A 1.402(14) . no
C6A C7A 1.357(12) . no
C6A H6A 0.9300 . no
C7A C8A 1.409(12) . no
C7A H7A 0.9300 . no
C8A C11A 1.400(12) . no
C8A C9A 1.413(13) . no
C9A C10A 1.394(13) . no
C10A H10A 0.9300 . no
C11A H11A 0.9300 . no
C12A C13A 1.470(13) . no
C13A C14A 1.353(13) . no
C13A C18A 1.383(14) . no
C14A C15A 1.365(13) . no
C14A H14A 0.9300 . no
C15A C16A 1.351(14) . no
C15A H15A 0.9300 . no
C16A C17A 1.360(14) . no
C17A C18A 1.373(15) . no
C17A H17A 0.9300 . no
C18A H18A 0.9300 . no
C19A C20A 1.339(13) . no
C19A H19A 0.9300 . no
C20A C21A 1.371(14) . no
C20A H20A 0.9300 . no
C21A C22A 1.352(14) . no
C21A H21A 0.9300 . no
C22A C23A 1.371(13) . no
C22A H22A 0.9300 . no
C23A H23A 0.9300 . no
Pd2 N2B 1.931(7) . no
Pd2 O1B 1.977(6) . no
Pd2 O2B 2.009(6) . no
Pd2 N5B 2.063(8) . no
O1B C9B 1.316(10) . no
O2B C12B 1.311(11) . no
O3B N4B 1.210(12) . no
O4B N4B 1.197(13) . no
N1B C5B 1.369(12) . no
N1B C2B 1.454(13) . no
N1B C4B 1.468(11) . no
N2B C11B 1.322(11) . no
N2B N3B 1.391(10) . no
N3B C12B 1.315(12) . no
N4B C16B 1.475(14) . no
N5B C19B 1.326(12) . no
N5B C23B 1.359(12) . no
C1B C2B 1.452(15) . no
C1B H1B1 0.9600 . no
C1B H1B2 0.9600 . no
C1B H1B3 0.9600 . no
C2B H2B1 0.9700 . no
C2B H2B2 0.9700 . no
C3B C4B 1.493(14) . no
C3B H3B1 0.9600 . no
C3B H3B2 0.9600 . no
C3B H3B3 0.9600 . no
C4B H4B1 0.9700 . no
C4B H4B2 0.9700 . no
C5B C10B 1.359(13) . no
C5B C6B 1.404(14) . no
C6B C7B 1.358(13) . no
C6B H6B 0.9300 . no
C7B C8B 1.433(14) . no
C7B H7B 0.9300 . no
C8B C9B 1.416(14) . no
C8B C11B 1.426(14) . no
C9B C10B 1.405(13) . no
C10B H10B 0.9300 . no
C11B H11B 0.9300 . no
C12B C13B 1.462(14) . no
C13B C14B 1.354(14) . no
C13B C18B 1.376(14) . no
C14B C15B 1.390(14) . no
C14B H14B 0.9300 . no
C15B C16B 1.321(14) . no
C15B H15B 0.9300 . no
C16B C17B 1.313(15) . no
C17B C18B 1.417(16) . no
C17B H17B 0.9300 . no
C18B H18B 0.9300 . no
C19B C20B 1.369(14) . no
C19B H19B 0.9300 . no
C20B C21B 1.346(14) . no
C20B H20B 0.9300 . no
C21B C22B 1.372(14) . no
C21B H21B 0.9300 . no
C22B C23B 1.389(13) . no
C22B H22B 0.9300 . no
C23B H23B 0.9300 . no

loop_
_geom_torsion_atom_site_label_1
_geom_torsion_atom_site_label_2
_geom_torsion_atom_site_label_3
_geom_torsion_atom_site_label_4
_geom_torsion
_geom_torsion_site_symmetry_1
_geom_torsion_site_symmetry_2
_geom_torsion_site_symmetry_3
_geom_torsion_site_symmetry_4
_geom_torsion_publ_flag
N2A Pd1 O1A C9A -2.4(7) . . . . no
O2A Pd1 O1A C9A -15(3) . . . . no
N5A Pd1 O1A C9A 176.1(7) . . . . no
N2A Pd1 O2A C12A -1.1(6) . . . . no
O1A Pd1 O2A C12A 12(3) . . . . no
N5A Pd1 O2A C12A -179.6(6) . . . . no
O1A Pd1 N2A C11A 2.2(8) . . . . no
O2A Pd1 N2A C11A -179.0(8) . . . . no
N5A Pd1 N2A C11A -160(4) . . . . no
O1A Pd1 N2A N3A -177.7(6) . . . . no
O2A Pd1 N2A N3A 1.2(6) . . . . no
N5A Pd1 N2A N3A 20(4) . . . . no
C11A N2A N3A C12A 179.2(9) . . . . no
Pd1 N2A N3A C12A -1.0(10) . . . . no
N2A Pd1 N5A C23A -24(4) . . . . no
O1A Pd1 N5A C23A 173.4(7) . . . . no
O2A Pd1 N5A C23A -5.6(7) . . . . no
N2A Pd1 N5A C19A 152(4) . . . . no
O1A Pd1 N5A C19A -9.8(7) . . . . no
O2A Pd1 N5A C19A 171.2(7) . . . . no
C5A N1A C2A C1A -86.2(12) . . . . no
C4A N1A C2A C1A 93.0(11) . . . . no
C5A N1A C4A C3A -84.6(12) . . . . no
C2A N1A C4A C3A 96.3(12) . . . . no
C4A N1A C5A C10A 2.2(15) . . . . no
C2A N1A C5A C10A -178.7(9) . . . . no
C4A N1A C5A C6A -176.6(10) . . . . no
C2A N1A C5A C6A 2.5(15) . . . . no
N1A C5A C6A C7A -179.7(9) . . . . no
C10A C5A C6A C7A 1.5(14) . . . . no
C5A C6A C7A C8A -0.9(15) . . . . no
C6A C7A C8A C11A 177.6(9) . . . . no
C6A C7A C8A C9A -1.7(14) . . . . no
Pd1 O1A C9A C10A 178.6(6) . . . . no
Pd1 O1A C9A C8A 0.8(12) . . . . no
C11A C8A C9A O1A 2.0(15) . . . . no
C7A C8A C9A O1A -178.8(9) . . . . no
C11A C8A C9A C10A -175.7(9) . . . . no
C7A C8A C9A C10A 3.5(13) . . . . no
N1A C5A C10A C9A -178.4(9) . . . . no
C6A C5A C10A C9A 0.4(15) . . . . no
O1A C9A C10A C5A 179.1(9) . . . . no
C8A C9A C10A C5A -3.0(14) . . . . no
N3A N2A C11A C8A 179.6(9) . . . . no
Pd1 N2A C11A C8A -0.3(14) . . . . no
C7A C8A C11A N2A 178.4(9) . . . . no
C9A C8A C11A N2A -2.4(16) . . . . no
N2A N3A C12A O2A -0.1(14) . . . . no
N2A N3A C12A C13A 179.0(8) . . . . no
Pd1 O2A C12A N3A 1.0(13) . . . . no
Pd1 O2A C12A C13A -178.1(7) . . . . no
N3A C12A C13A C14A 3.3(16) . . . . no
O2A C12A C13A C14A -177.5(10) . . . . no
N3A C12A C13A C18A -175.8(11) . . . . no
O2A C12A C13A C18A 3.4(16) . . . . no
C18A C13A C14A C15A -2.0(18) . . . . no
C12A C13A C14A C15A 178.9(10) . . . . no
C13A C14A C15A C16A 0.2(18) . . . . no
C14A C15A C16A C17A 1.8(19) . . . . no
C14A C15A C16A N4A -177.9(10) . . . . no
O4A N4A C16A C15A -179.2(13) . . . . no
O3A N4A C16A C15A 3.3(18) . . . . no
O4A N4A C16A C17A 1.1(19) . . . . no
O3A N4A C16A C17A -176.4(13) . . . . no
C15A C16A C17A C18A -2(2) . . . . no
N4A C16A C17A C18A 177.8(12) . . . . no
C16A C17A C18A C13A 0(2) . . . . no
C14A C13A C18A C17A 1.9(19) . . . . no
C12A C13A C18A C17A -179.0(12) . . . . no
C23A N5A C19A C20A 1.0(14) . . . . no
Pd1 N5A C19A C20A -176.0(8) . . . . no
N5A C19A C20A C21A -0.2(17) . . . . no
C19A C20A C21A C22A -1.9(17) . . . . no
C20A C21A C22A C23A 3.1(17) . . . . no
C19A N5A C23A C22A 0.3(14) . . . . no
Pd1 N5A C23A C22A 177.3(8) . . . . no
C21A C22A C23A N5A -2.4(17) . . . . no
N2B Pd2 O1B C9B -0.5(8) . . . . no
O2B Pd2 O1B C9B -10(4) . . . . no
N5B Pd2 O1B C9B 179.3(8) . . . . no
N2B Pd2 O2B C12B -1.1(7) . . . . no
O1B Pd2 O2B C12B 8(4) . . . . no
N5B Pd2 O2B C12B 179.2(7) . . . . no
O1B Pd2 N2B C11B 4.6(9) . . . . no
O2B Pd2 N2B C11B -176.2(9) . . . . no
N5B Pd2 N2B C11B -172(5) . . . . no
O1B Pd2 N2B N3B -178.6(6) . . . . no
O2B Pd2 N2B N3B 0.6(6) . . . . no
N5B Pd2 N2B N3B 4(5) . . . . no
C11B N2B N3B C12B 177.0(9) . . . . no
Pd2 N2B N3B C12B 0.0(10) . . . . no
N2B Pd2 N5B C19B 165(5) . . . . no
O1B Pd2 N5B C19B -11.6(8) . . . . no
O2B Pd2 N5B C19B 169.2(7) . . . . no
N2B Pd2 N5B C23B -9(5) . . . . no
O1B Pd2 N5B C23B 174.4(7) . . . . no
O2B Pd2 N5B C23B -4.9(7) . . . . no
C5B N1B C2B C1B -81.5(13) . . . . no
C4B N1B C2B C1B 94.2(12) . . . . no
C5B N1B C4B C3B -85.5(12) . . . . no
C2B N1B C4B C3B 98.9(11) . . . . no
C2B N1B C5B C10B -1.5(15) . . . . no
C4B N1B C5B C10B -176.9(10) . . . . no
C2B N1B C5B C6B 179.4(10) . . . . no
C4B N1B C5B C6B 4.1(15) . . . . no
C10B C5B C6B C7B 1.2(14) . . . . no
N1B C5B C6B C7B -179.7(9) . . . . no
C5B C6B C7B C8B -0.6(15) . . . . no
C6B C7B C8B C9B -0.7(14) . . . . no
C6B C7B C8B C11B 179.9(9) . . . . no
Pd2 O1B C9B C10B 179.3(6) . . . . no
Pd2 O1B C9B C8B -2.6(14) . . . . no
C11B C8B C9B O1B 2.5(17) . . . . no
C7B C8B C9B O1B -176.8(9) . . . . no
C11B C8B C9B C10B -179.4(10) . . . . no
C7B C8B C9B C10B 1.2(14) . . . . no
N1B C5B C10B C9B -179.7(10) . . . . no
C6B C5B C10B C9B -0.6(15) . . . . no
O1B C9B C10B C5B 177.6(9) . . . . no
C8B C9B C10B C5B -0.6(15) . . . . no
N3B N2B C11B C8B 177.4(9) . . . . no
Pd2 N2B C11B C8B -5.9(15) . . . . no
C9B C8B C11B N2B 2.1(17) . . . . no
C7B C8B C11B N2B -178.5(10) . . . . no
Pd2 O2B C12B N3B 1.6(13) . . . . no
Pd2 O2B C12B C13B -177.0(7) . . . . no
N2B N3B C12B O2B -1.1(14) . . . . no
N2B N3B C12B C13B 177.4(8) . . . . no
O2B C12B C13B C14B 177.8(10) . . . . no
N3B C12B C13B C14B -0.8(17) . . . . no
O2B C12B C13B C18B -3.2(16) . . . . no
N3B C12B C13B C18B 178.2(11) . . . . no
C18B C13B C14B C15B 2.7(18) . . . . no
C12B C13B C14B C15B -178.3(11) . . . . no
C13B C14B C15B C16B -3.9(19) . . . . no
C14B C15B C16B C17B 2(2) . . . . no
C14B C15B C16B N4B -176.8(11) . . . . no
O4B N4B C16B C17B -1(2) . . . . no
O3B N4B C16B C17B -177.9(14) . . . . no
O4B N4B C16B C15B 177.9(13) . . . . no
O3B N4B C16B C15B 1.0(19) . . . . no
C15B C16B C17B C18B 1(2) . . . . no
N4B C16B C17B C18B 179.5(13) . . . . no
C14B C13B C18B C17B 0(2) . . . . no
C12B C13B C18B C17B -179.0(13) . . . . no
C16B C17B C18B C13B -2(2) . . . . no
C23B N5B C19B C20B -2.6(15) . . . . no
Pd2 N5B C19B C20B -176.6(8) . . . . no
N5B C19B C20B C21B 1.3(16) . . . . no
C19B C20B C21B C22B 0.1(16) . . . . no
C20B C21B C22B C23B -0.2(15) . . . . no
C19B N5B C23B C22B 2.5(15) . . . . no
Pd2 N5B C23B C22B 176.7(7) . . . . no
C21B C22B C23B N5B -1.1(15) . . . . no
